data_7154555
loop_
_publ_author_name
'Salamone, St\'ephane'
'Clement, Lise L.'
'Viuff, Agnete H.'
'Andersen, Ole Juul'
'Jensen, Frank'
'Jensen, Henrik H.'

_publ_section_title
;
 Synthesis and evaluation of galacto-noeurostegine and its 2-deoxy
 analogue as glycosidase inhibitors.
;
_journal_issue 29
_journal_name_full 'Organic &amp; biomolecular chemistry'
_journal_page_first 7979
_journal_page_last 7992
_journal_paper_doi 10.1039/c5ob01062d
_journal_volume 13
_journal_year 2015
_chemical_absolute_configuration unk
_chemical_formula_moiety 'C43 H38 N4 O15'
_chemical_formula_sum 'C43 H38 N O15'
_chemical_formula_weight 808.74
_space_group_crystal_system monoclinic
_space_group_IT_number 4
_space_group_name_Hall 'P 2yb'
_space_group_name_H-M_alt 'P 1 21 1'
_atom_sites_solution_hydrogens geom
_audit_creation_date
;
'Mon Jan 27 21:53:15 2014'
;
_audit_creation_method
;
CrysAlisPro, Agilent Technologies,
Version 1.171.36.32 (release 02-08-2013 CrysAlis171 .NET)
(compiled Aug  2 2013,16:46:58)
;
_audit_update_record
;
2014-10-24 deposited with the CCDC.
2015-06-26 downloaded from the CCDC.
;
_cell_angle_alpha 90.0
_cell_angle_beta 91.013(3)
_cell_angle_gamma 90.0
_cell_formula_units_Z 2
_cell_length_a 7.8734(2)
_cell_length_b 17.4148(5)
_cell_length_c 14.5347(4)
_cell_measurement_reflns_used 2961
_cell_measurement_temperature 125(30)
_cell_measurement_theta_max 27.1380
_cell_measurement_theta_min 2.7970
_cell_volume 1992.59(9)
_computing_cell_refinement
;
CrysAlisPro, Agilent Technologies,
Version 1.171.36.32 (release 02-08-2013 CrysAlis171 .NET)
(compiled Aug  2 2013,16:46:58)
;
_computing_data_collection
;
CrysAlisPro, Agilent Technologies,
Version 1.171.36.32 (release 02-08-2013 CrysAlis171 .NET)
(compiled Aug  2 2013,16:46:58)
;
_computing_data_reduction
;
CrysAlisPro, Agilent Technologies,
Version 1.171.36.32 (release 02-08-2013 CrysAlis171 .NET)
(compiled Aug  2 2013,16:46:58)
;
_computing_molecular_graphics 'Olex2 (Dolomanov et al., 2009)'
_computing_publication_material 'Olex2 (Dolomanov et al., 2009)'
_computing_structure_refinement 'ShelXL (Sheldrick, 2008)'
_diffrn_ambient_temperature 125(30)
_diffrn_detector_area_resol_mean 10.3590
_diffrn_measured_fraction_theta_full 0.908
_diffrn_measured_fraction_theta_max 0.884
_diffrn_measurement_details
;
  1 omega  -65.00   31.00   1.0000   45.0000
omega____ theta____ kappa____ phi______ frames
    -       10.6864  -38.0000 -180.0000 96

  2 omega   -7.00   32.00   1.0000   45.0000
omega____ theta____ kappa____ phi______ frames
    -       10.6864   57.0000  -30.0000 39
;
_diffrn_measurement_device_type 'SuperNova, Single source at offset, Atlas'
_diffrn_measurement_method '\w scans'
_diffrn_orient_matrix_UB_11 0.0501858000
_diffrn_orient_matrix_UB_12 -0.0114982000
_diffrn_orient_matrix_UB_13 -0.0376410000
_diffrn_orient_matrix_UB_21 0.0651838000
_diffrn_orient_matrix_UB_22 0.0255403000
_diffrn_orient_matrix_UB_23 0.0147147000
_diffrn_orient_matrix_UB_31 0.0367672000
_diffrn_orient_matrix_UB_32 -0.0295657000
_diffrn_orient_matrix_UB_33 0.0273672000
_diffrn_radiation_monochromator mirror
_diffrn_radiation_type MoK\a
_diffrn_radiation_wavelength 0.71073
_diffrn_reflns_av_R_equivalents 0.0320
_diffrn_reflns_av_unetI/netI 0.0518
_diffrn_reflns_Laue_measured_fraction_full 0.908
_diffrn_reflns_Laue_measured_fraction_max 0.884
_diffrn_reflns_limit_h_max 9
_diffrn_reflns_limit_h_min -8
_diffrn_reflns_limit_k_max 21
_diffrn_reflns_limit_k_min -17
_diffrn_reflns_limit_l_max 18
_diffrn_reflns_limit_l_min -18
_diffrn_reflns_number 7166
_diffrn_reflns_point_group_measured_fraction_full 0.721
_diffrn_reflns_point_group_measured_fraction_max 0.697
_diffrn_reflns_theta_full 25.242
_diffrn_reflns_theta_max 26.352
_diffrn_reflns_theta_min 2.338
_diffrn_source 'SuperNova (Mo) X-ray Source'
_exptl_absorpt_coefficient_mu 0.087
_exptl_absorpt_correction_T_max 1.00000
_exptl_absorpt_correction_T_min 0.71929
_exptl_absorpt_correction_type multi-scan
_exptl_absorpt_process_details
;
CrysAlisPro, Agilent Technologies,
Version 1.171.36.32 (release 02-08-2013 CrysAlis171 .NET)
(compiled Aug  2 2013,16:46:58)
Empirical absorption correction using spherical harmonics,
 implemented in SCALE3 ABSPACK scaling algorithm.
;
_exptl_crystal_density_diffrn 1.344
_exptl_crystal_F_000 846
_exptl_crystal_size_max 0.2042
_exptl_crystal_size_mid 0.1076
_exptl_crystal_size_min 0.0704
_refine_diff_density_max 0.249
_refine_diff_density_min -0.207
_refine_diff_density_rms 0.046
_refine_ls_abs_structure_details
;
 Flack x determined using 1542 quotients [(I+)-(I-)]/[(I+)+(I-)]
 (Parsons and Flack (2004), Acta Cryst. A60, s61).
;
_refine_ls_abs_structure_Flack -0.2(9)
_refine_ls_extinction_method none
_refine_ls_goodness_of_fit_ref 1.131
_refine_ls_hydrogen_treatment constr
_refine_ls_matrix_type full
_refine_ls_number_parameters 559
_refine_ls_number_reflns 5679
_refine_ls_number_restraints 1
_refine_ls_restrained_S_all 1.130
_refine_ls_R_factor_all 0.0554
_refine_ls_R_factor_gt 0.0454
_refine_ls_shift/su_max 0.000
_refine_ls_shift/su_mean 0.000
_refine_ls_structure_factor_coef Fsqd
_refine_ls_weighting_details
;
 w=1/[\s^2^(Fo^2^)+(0.0390P)^2^+0.4966P]
 where P=(Fo^2^+2Fc^2^)/3
;
_refine_ls_weighting_scheme calc
_refine_ls_wR_factor_gt 0.1004
_refine_ls_wR_factor_ref 0.1087
_reflns_Friedel_coverage 0.523
_reflns_Friedel_fraction_full 0.520
_reflns_Friedel_fraction_max 0.496
_reflns_number_gt 5041
_reflns_number_total 5679
_reflns_threshold_expression 'I > 2\s(I)'
_cod_data_source_file c5ob01062d2.cif
_cod_data_source_block 2014_01_27
_cod_depositor_comments 'Adding full bibliography for 7154555--7154556.cif.'
_cod_original_cell_volume 1992.58(9)
_cod_database_code 7154555
_shelxl_version_number 2013-2
_chemical_oxdiff_formula 'C25 H20 O4'
_shelx_space_group_comment
;
The symmetry employed for this shelxl refinement is uniquely defined
by the following loop, which should always be used as a source of
symmetry information in preference to the above space-group names.
They are only intended as comments.
;
_cell_oxdiff_angle_alpha 89.985(4)
_cell_oxdiff_angle_beta 90.994(5)
_cell_oxdiff_angle_gamma 90.012(4)
_cell_oxdiff_length_a 7.8729(4)
_cell_oxdiff_length_b 17.4162(8)
_cell_oxdiff_length_c 14.5343(8)
_cell_oxdiff_measurement_reflns_used 2961
_cell_oxdiff_volume 1992.58(18)
_reflns_odcompleteness_completeness 88.47
_reflns_odcompleteness_iscentric 1
_reflns_odcompleteness_theta 26.32
_olex2_refinement_description
;
1. Fixed Uiso
 At 1.2 times of:
  All C(H) groups, All C(H,H) groups
2.a Ternary CH refined with riding coordinates:
 C3(H3), C6(H6), C17(H17), C23(H23), C30(H30)
2.b Secondary CH2 refined with riding coordinates:
 C8(H8A,H8B), C9(H9A,H9B), C13(H13A,H13B), C25(H25A,H25B), C29(H29A,H29B),
 C41(H41A,H41B)
2.c Aromatic/amide H refined with riding coordinates:
 C7(H7), C11(H11), C14(H14), C15(H15), C20(H20), C24(H24), C27(H27), C28(H28),
 C31(H31), C32(H32), C34(H34), C35(H35), C36(H36), C40(H40), C42(H42), C43(H43),
  C10(H10), C12(H12), C19(H19), C1B(H1B), C1C(H1C)
;

loop_
_space_group_symop_id
_space_group_symop_operation_xyz
1 'x, y, z'
2 '-x, y+1/2, -z'

loop_
_atom_site_label
_atom_site_type_symbol
_atom_site_fract_x
_atom_site_fract_y
_atom_site_fract_z
_atom_site_U_iso_or_equiv
_atom_site_adp_type
_atom_site_occupancy
_atom_site_site_symmetry_order
_atom_site_calc_flag
_atom_site_refinement_flags_posn
O1 O -0.0650(3) -0.54838(16) -0.03159(18) 0.0202(6) Uani 1 1 d .
O2 O -0.3341(3) -0.61385(16) -0.3478(2) 0.0225(7) Uani 1 1 d .
O3 O -0.0847(3) -0.44384(16) -0.1868(2) 0.0219(6) Uani 1 1 d .
O4 O 0.3197(4) -0.55985(17) -0.0487(2) 0.0250(7) Uani 1 1 d .
C1 C -0.5042(5) -0.6177(3) -0.3556(3) 0.0214(9) Uani 1 1 d .
O5 O -0.5997(3) -0.57191(16) -0.3220(2) 0.0249(7) Uani 1 1 d .
O6 O -0.0935(3) -0.49677(16) -0.39459(19) 0.0218(7) Uani 1 1 d .
O7 O -0.4376(4) -0.5790(2) 0.3381(2) 0.0380(8) Uani 1 1 d .
C7 C -0.6982(6) -0.8216(3) -0.4864(3) 0.0255(10) Uani 1 1 d .
H7 H -0.7421 -0.8666 -0.5116 0.031 Uiso 1 1 calc R
C3 C -0.0863(5) -0.5404(2) -0.3112(3) 0.0191(9) Uani 1 1 d .
H3 H -0.0325 -0.5900 -0.3236 0.023 Uiso 1 1 calc R
O8 O -0.4288(5) -0.4635(2) 0.3924(2) 0.0441(9) Uani 1 1 d .
O9 O -1.0041(5) -0.8646(2) -0.4145(3) 0.0466(10) Uani 1 1 d .
O10 O -1.0650(4) -0.74666(19) -0.3795(2) 0.0346(8) Uani 1 1 d .
C11 C -0.2420(5) -0.5431(3) 0.1937(3) 0.0224(9) Uani 1 1 d .
H11 H -0.2611 -0.5949 0.2052 0.027 Uiso 1 1 calc R
C5 C -0.2410(6) -0.3268(3) -0.1854(3) 0.0244(10) Uani 1 1 d .
C6 C 0.1061(5) -0.5527(2) -0.1666(3) 0.0194(9) Uani 1 1 d .
H6 H 0.1695 -0.5896 -0.2034 0.023 Uiso 1 1 calc R
C8 C -0.1614(5) -0.6383(2) -0.1492(3) 0.0230(10) Uani 1 1 d .
H8A H -0.2141 -0.6714 -0.1043 0.028 Uiso 1 1 calc R
H8B H -0.1236 -0.6705 -0.1992 0.028 Uiso 1 1 calc R
C9 C 0.0588(5) -0.5032(3) -0.4472(3) 0.0253(10) Uani 1 1 d .
H9A H 0.1537 -0.5136 -0.4057 0.030 Uiso 1 1 calc R
H9B H 0.0801 -0.4545 -0.4772 0.030 Uiso 1 1 calc R
O11 O -0.0581(4) -0.29039(19) 0.0827(2) 0.0361(8) Uani 1 1 d .
N10 N -0.1458(5) -0.3074(2) 0.1486(3) 0.0298(9) Uani 1 1 d .
O12 O -0.2034(5) -0.2610(2) 0.2027(3) 0.0487(10) Uani 1 1 d .
C13 C 0.4485(5) -0.5240(3) 0.0067(3) 0.0271(10) Uani 1 1 d .
H13A H 0.5216 -0.4945 -0.0330 0.032 Uiso 1 1 calc R
H13B H 0.5173 -0.5636 0.0356 0.032 Uiso 1 1 calc R
C14 C -0.3336(6) -0.2296(3) -0.0800(4) 0.0342(12) Uani 1 1 d .
H14 H -0.3072 -0.1926 -0.0360 0.041 Uiso 1 1 calc R
C15 C -0.7335(5) -0.7064(2) -0.3945(3) 0.0230(10) Uani 1 1 d .
H15 H -0.8040 -0.6746 -0.3609 0.028 Uiso 1 1 calc R
C16 C -0.7949(5) -0.7732(3) -0.4334(3) 0.0239(10) Uani 1 1 d .
C17 C -0.0077(5) -0.6003(2) -0.1046(3) 0.0202(9) Uani 1 1 d .
H17 H 0.0621 -0.6405 -0.0758 0.024 Uiso 1 1 calc R
O16 O -0.4839(4) -0.90893(19) -0.5847(2) 0.0381(9) Uani 1 1 d .
N17 N -0.4243(5) -0.8485(2) -0.5559(3) 0.0297(9) Uani 1 1 d .
O18 O -0.2791(4) -0.8269(2) -0.5711(3) 0.0471(10) Uani 1 1 d .
C20 C -0.1274(5) -0.4418(3) 0.0996(3) 0.0218(9) Uani 1 1 d .
H20 H -0.0725 -0.4257 0.0469 0.026 Uiso 1 1 calc R
C21 C -0.5319(6) -0.7991(3) -0.4997(3) 0.0245(10) Uani 1 1 d .
C22 C -0.2971(5) -0.4870(3) 0.2543(3) 0.0239(10) Uani 1 1 d .
C23 C -0.2698(5) -0.5542(2) -0.2842(3) 0.0205(9) Uani 1 1 d .
H23 H -0.3350 -0.5069 -0.2940 0.025 Uiso 1 1 calc R
C24 C -0.4604(5) -0.7337(2) -0.4587(3) 0.0235(10) Uani 1 1 d .
H24 H -0.3465 -0.7217 -0.4663 0.028 Uiso 1 1 calc R
C25 C -0.1015(6) -0.3712(3) -0.2317(3) 0.0307(11) Uani 1 1 d .
H25A H -0.1298 -0.3785 -0.2963 0.037 Uiso 1 1 calc R
H25B H 0.0045 -0.3430 -0.2272 0.037 Uiso 1 1 calc R
C26 C -0.5635(6) -0.6875(2) -0.4067(3) 0.0215(9) Uani 1 1 d .
C27 C -0.5008(6) -0.2427(3) -0.1049(4) 0.0378(12) Uani 1 1 d .
H27 H -0.5869 -0.2140 -0.0788 0.045 Uiso 1 1 calc R
C28 C -0.1039(7) -0.6597(3) -0.6093(3) 0.0345(12) Uani 1 1 d .
H28 H -0.2047 -0.6852 -0.6232 0.041 Uiso 1 1 calc R
C29 C 0.2379(5) -0.5079(2) -0.1113(3) 0.0219(9) Uani 1 1 d .
H29A H 0.3205 -0.4855 -0.1520 0.026 Uiso 1 1 calc R
H29B H 0.1838 -0.4668 -0.0777 0.026 Uiso 1 1 calc R
C30 C 0.0172(5) -0.4984(2) -0.2358(3) 0.0213(9) Uani 1 1 d .
H30 H 0.1062 -0.4694 -0.2666 0.026 Uiso 1 1 calc R
C31 C -0.1001(6) -0.6032(3) -0.5421(3) 0.0288(11) Uani 1 1 d .
H31 H -0.1994 -0.5905 -0.5120 0.035 Uiso 1 1 calc R
C32 C 0.1968(6) -0.5844(3) -0.5660(3) 0.0315(11) Uani 1 1 d .
H32 H 0.2980 -0.5593 -0.5516 0.038 Uiso 1 1 calc R
C33 C 0.0494(5) -0.5655(3) -0.5192(3) 0.0236(10) Uani 1 1 d .
C34 C -0.5394(6) -0.2991(3) -0.1690(4) 0.0405(13) Uani 1 1 d .
H34 H -0.6521 -0.3091 -0.1849 0.049 Uiso 1 1 calc R
C35 C 0.1931(7) -0.6401(3) -0.6338(3) 0.0377(12) Uani 1 1 d .
H35 H 0.2919 -0.6520 -0.6648 0.045 Uiso 1 1 calc R
C36 C -0.4110(6) -0.3408(3) -0.2095(3) 0.0334(12) Uani 1 1 d .
H36 H -0.4378 -0.3783 -0.2530 0.040 Uiso 1 1 calc R
C37 C -0.1577(5) -0.5196(3) 0.1156(3) 0.0216(9) Uani 1 1 d .
C40 C -0.2686(5) -0.4097(3) 0.2415(3) 0.0252(10) Uani 1 1 d .
H40 H -0.3065 -0.3731 0.2829 0.030 Uiso 1 1 calc R
C41 C -0.2953(5) -0.5820(3) -0.1868(3) 0.0219(9) Uani 1 1 d .
H41A H -0.4055 -0.6065 -0.1840 0.026 Uiso 1 1 calc R
H41B H -0.2976 -0.5376 -0.1465 0.026 Uiso 1 1 calc R
C42 C 0.0436(7) -0.6782(3) -0.6560(4) 0.0387(13) Uani 1 1 d .
H42 H 0.0417 -0.7157 -0.7015 0.046 Uiso 1 1 calc R
C43 C -0.2050(6) -0.2711(3) -0.1201(3) 0.0272(10) Uani 1 1 d .
H43 H -0.0928 -0.2615 -0.1029 0.033 Uiso 1 1 calc R
N1 N -0.3947(5) -0.5119(3) 0.3343(3) 0.0312(9) Uani 1 1 d .
C18 C -0.1808(5) -0.3896(3) 0.1638(3) 0.0244(10) Uani 1 1 d .
N3 N -0.9688(5) -0.7959(2) -0.4089(3) 0.0309(9) Uani 1 1 d .
O13 O -0.1054(4) -0.64747(17) 0.0663(2) 0.0278(7) Uani 1 1 d .
C1A C -0.1054(5) -0.5795(2) 0.0482(3) 0.0208(9) Uani 1 1 d .
C4 C 0.3827(5) -0.4716(3) 0.0804(3) 0.0243(10) Uani 1 1 d .
C10 C 0.4088(6) -0.3931(3) 0.0753(3) 0.0318(11) Uani 1 1 d .
H10 H 0.4623 -0.3723 0.0246 0.038 Uiso 1 1 calc R
C12 C 0.2996(5) -0.5013(3) 0.1566(3) 0.0319(11) Uani 1 1 d .
H12 H 0.2802 -0.5538 0.1606 0.038 Uiso 1 1 calc R
C19 C 0.2463(6) -0.4536(4) 0.2257(3) 0.0391(14) Uani 1 1 d .
H19 H 0.1913 -0.4743 0.2760 0.047 Uiso 1 1 calc R
C1B C 0.2736(7) -0.3757(4) 0.2212(4) 0.0451(15) Uani 1 1 d .
H1B H 0.2376 -0.3438 0.2682 0.054 Uiso 1 1 calc R
C1C C 0.3553(7) -0.3452(3) 0.1458(4) 0.0436(14) Uani 1 1 d .
H1C H 0.3743 -0.2926 0.1423 0.052 Uiso 1 1 calc R

loop_
_atom_site_aniso_label
_atom_site_aniso_U_11
_atom_site_aniso_U_22
_atom_site_aniso_U_33
_atom_site_aniso_U_23
_atom_site_aniso_U_13
_atom_site_aniso_U_12
O1 0.0257(15) 0.0174(15) 0.0175(14) -0.0017(13) 0.0029(12) -0.0005(12)
O2 0.0197(14) 0.0244(17) 0.0235(15) -0.0070(14) -0.0005(13) -0.0002(13)
O3 0.0267(15) 0.0160(15) 0.0232(15) -0.0025(13) 0.0028(13) 0.0036(12)
O4 0.0282(16) 0.0215(17) 0.0249(16) -0.0022(14) -0.0075(14) 0.0002(13)
C1 0.021(2) 0.024(2) 0.019(2) 0.0043(19) -0.0006(19) -0.0004(19)
O5 0.0216(15) 0.0231(17) 0.0302(17) -0.0062(14) 0.0005(14) 0.0026(13)
O6 0.0228(14) 0.0253(17) 0.0172(15) 0.0017(13) -0.0003(12) 0.0034(13)
O7 0.0410(19) 0.039(2) 0.035(2) 0.0007(17) 0.0088(16) -0.0083(17)
C7 0.032(2) 0.021(2) 0.023(2) 0.001(2) -0.007(2) -0.002(2)
C3 0.020(2) 0.020(2) 0.017(2) -0.0005(18) 0.0024(17) 0.0033(18)
O8 0.050(2) 0.052(2) 0.0301(19) -0.0158(18) 0.0138(17) -0.0101(18)
O9 0.049(2) 0.036(2) 0.054(2) -0.0130(19) 0.0070(19) -0.0169(17)
O10 0.0240(16) 0.033(2) 0.047(2) 0.0002(17) 0.0017(16) 0.0000(15)
C11 0.021(2) 0.027(2) 0.019(2) 0.000(2) -0.0029(18) -0.0049(19)
C5 0.035(2) 0.017(2) 0.021(2) 0.0035(19) 0.001(2) 0.002(2)
C6 0.021(2) 0.016(2) 0.021(2) -0.0024(19) 0.0007(18) -0.0002(17)
C8 0.026(2) 0.021(2) 0.021(2) -0.0014(19) 0.0041(19) -0.0040(19)
C9 0.022(2) 0.032(3) 0.022(2) 0.003(2) 0.0050(19) 0.001(2)
O11 0.049(2) 0.0278(19) 0.0312(19) -0.0013(15) 0.0013(17) -0.0016(16)
N10 0.035(2) 0.027(2) 0.027(2) -0.0059(19) -0.0041(19) 0.0003(18)
O12 0.075(3) 0.029(2) 0.042(2) -0.0141(17) 0.017(2) -0.0011(18)
C13 0.022(2) 0.034(3) 0.025(2) -0.004(2) -0.005(2) 0.0014(19)
C14 0.045(3) 0.021(3) 0.037(3) -0.007(2) -0.001(2) 0.002(2)
C15 0.025(2) 0.019(2) 0.025(2) 0.0027(19) -0.0030(19) 0.0041(18)
C16 0.020(2) 0.025(2) 0.026(2) 0.003(2) -0.007(2) -0.0020(18)
C17 0.026(2) 0.017(2) 0.018(2) -0.0039(18) -0.0009(18) 0.0026(17)
O16 0.057(2) 0.0236(19) 0.034(2) -0.0100(16) 0.0035(18) -0.0003(17)
N17 0.035(2) 0.025(2) 0.029(2) -0.0018(18) 0.0016(18) 0.0045(18)
O18 0.038(2) 0.041(2) 0.063(3) -0.016(2) 0.0137(19) 0.0031(18)
C20 0.018(2) 0.026(2) 0.021(2) 0.001(2) -0.0016(18) -0.0022(18)
C21 0.032(2) 0.021(2) 0.021(2) -0.0011(19) -0.001(2) 0.007(2)
C22 0.020(2) 0.032(3) 0.019(2) -0.003(2) 0.0003(18) -0.0018(19)
C23 0.020(2) 0.017(2) 0.024(2) -0.0042(19) -0.0005(18) -0.0034(17)
C24 0.027(2) 0.020(2) 0.024(2) 0.0016(19) 0.0024(19) -0.0024(19)
C25 0.045(3) 0.016(2) 0.032(3) 0.004(2) 0.009(2) 0.007(2)
C26 0.026(2) 0.021(2) 0.018(2) 0.0031(18) -0.0028(19) -0.0016(18)
C27 0.040(3) 0.026(3) 0.048(3) 0.003(2) 0.008(3) 0.012(2)
C28 0.043(3) 0.032(3) 0.028(3) -0.003(2) 0.002(2) -0.005(2)
C29 0.023(2) 0.020(2) 0.022(2) -0.0010(19) -0.0029(19) -0.0007(18)
C30 0.022(2) 0.021(2) 0.021(2) -0.0028(19) 0.0048(19) -0.0004(18)
C31 0.031(2) 0.032(3) 0.023(2) 0.001(2) -0.001(2) 0.004(2)
C32 0.034(3) 0.032(3) 0.029(3) 0.003(2) 0.009(2) 0.001(2)
C33 0.027(2) 0.024(3) 0.020(2) 0.0038(19) 0.0029(19) 0.0053(19)
C34 0.027(3) 0.035(3) 0.059(4) 0.006(3) -0.009(3) 0.004(2)
C35 0.047(3) 0.033(3) 0.034(3) -0.003(2) 0.018(2) 0.004(2)
C36 0.043(3) 0.025(3) 0.032(3) -0.003(2) -0.011(2) 0.002(2)
C37 0.018(2) 0.027(3) 0.020(2) -0.0056(19) -0.0023(18) 0.0007(18)
C40 0.024(2) 0.030(3) 0.021(2) -0.009(2) -0.0010(19) 0.0022(19)
C41 0.018(2) 0.026(2) 0.022(2) -0.0045(19) 0.0059(18) -0.0024(18)
C42 0.051(3) 0.031(3) 0.034(3) -0.002(2) 0.011(3) -0.006(2)
C43 0.027(2) 0.023(2) 0.031(3) -0.001(2) -0.005(2) 0.0019(19)
N1 0.032(2) 0.039(3) 0.023(2) -0.0043(19) 0.0034(18) -0.0055(19)
C18 0.021(2) 0.023(3) 0.028(2) -0.002(2) -0.002(2) -0.0003(18)
N3 0.032(2) 0.035(2) 0.026(2) -0.0008(19) -0.0042(19) -0.010(2)
O13 0.0377(18) 0.0201(17) 0.0259(17) 0.0003(14) 0.0058(15) 0.0010(14)
C1A 0.018(2) 0.020(2) 0.024(2) 0.0006(19) 0.0015(18) 0.0000(18)
C4 0.018(2) 0.030(3) 0.024(2) 0.000(2) -0.0062(19) 0.0046(19)
C10 0.032(3) 0.033(3) 0.030(3) -0.001(2) -0.007(2) 0.006(2)
C12 0.025(2) 0.041(3) 0.029(3) 0.003(2) -0.005(2) 0.007(2)
C19 0.021(2) 0.070(4) 0.026(3) -0.004(3) -0.003(2) 0.010(3)
C1B 0.038(3) 0.062(4) 0.034(3) -0.021(3) -0.010(3) 0.024(3)
C1C 0.049(3) 0.033(3) 0.048(3) -0.010(3) -0.018(3) 0.018(2)

loop_
_atom_type_symbol
_atom_type_description
_atom_type_scat_dispersion_real
_atom_type_scat_dispersion_imag
_atom_type_scat_source
C C 0.0033 0.0016 'International Tables Vol C Tables 4.2.6.8 and 6.1.1.4'
H H 0.0000 0.0000 'International Tables Vol C Tables 4.2.6.8 and 6.1.1.4'
N N 0.0061 0.0033 'International Tables Vol C Tables 4.2.6.8 and 6.1.1.4'
O O 0.0106 0.0060 'International Tables Vol C Tables 4.2.6.8 and 6.1.1.4'

loop_
_exptl_crystal_face_index_h
_exptl_crystal_face_index_k
_exptl_crystal_face_index_l
_exptl_crystal_face_perp_dist
_exptl_oxdiff_crystal_face_indexfrac_h
_exptl_oxdiff_crystal_face_indexfrac_k
_exptl_oxdiff_crystal_face_indexfrac_l
_exptl_oxdiff_crystal_face_x
_exptl_oxdiff_crystal_face_y
_exptl_oxdiff_crystal_face_z
1 0 0 0.1012 1.0000 0.0000 0.0000 0.0502 0.0652 0.0368
-1 0 0 0.1012 -1.0000 -0.0000 -0.0000 -0.0502 -0.0652 -0.0368
0 -1 -1 0.0466 -0.0000 -1.0000 -1.0000 0.0491 -0.0403 0.0022
0 1 1 0.0466 0.0000 1.0000 1.0000 -0.0491 0.0403 -0.0022
0 1 -1 0.0161 0.0000 1.0000 -1.0000 0.0261 0.0108 -0.0569
0 -1 1 0.0543 -0.0000 -1.0000 1.0000 -0.0261 -0.0108 0.0569

loop_
_geom_angle_atom_site_label_1
_geom_angle_atom_site_label_2
_geom_angle_atom_site_label_3
_geom_angle
C1A O1 C17 117.5(3)
C1 O2 C23 114.8(3)
C25 O3 C30 113.9(3)
C13 O4 C29 113.0(3)
O2 C1 C26 112.6(4)
O5 C1 O2 124.1(4)
O5 C1 C26 123.2(4)
C3 O6 C9 112.9(3)
C16 C7 C21 116.0(4)
O6 C3 C23 106.2(3)
O6 C3 C30 111.3(3)
C23 C3 C30 112.6(3)
C37 C11 C22 118.1(4)
C36 C5 C25 119.9(4)
C43 C5 C25 121.5(4)
C43 C5 C36 118.6(4)
C17 C6 C30 117.0(3)
C29 C6 C17 111.7(4)
C29 C6 C30 109.3(3)
C17 C8 C41 114.4(4)
O6 C9 C33 113.2(3)
O11 N10 C18 117.5(4)
O12 N10 O11 124.3(4)
O12 N10 C18 118.2(4)
O4 C13 C4 114.6(3)
C27 C14 C43 120.5(5)
C16 C15 C26 118.6(4)
C7 C16 N3 119.7(4)
C15 C16 C7 123.4(4)
C15 C16 N3 116.6(4)
O1 C17 C6 106.4(3)
O1 C17 C8 108.9(3)
C8 C17 C6 117.2(4)
O16 N17 O18 123.7(4)
O16 N17 C21 118.3(4)
O18 N17 C21 118.0(4)
C18 C20 C37 118.2(4)
C7 C21 N17 118.0(4)
C7 C21 C24 123.1(4)
C24 C21 N17 118.9(4)
C11 C22 N1 117.8(4)
C40 C22 C11 123.2(4)
C40 C22 N1 119.0(4)
O2 C23 C3 105.4(3)
O2 C23 C41 108.2(3)
C41 C23 C3 115.7(3)
C26 C24 C21 118.2(4)
O3 C25 C5 108.1(4)
C15 C26 C1 114.9(4)
C24 C26 C1 124.4(4)
C24 C26 C15 120.5(4)
C14 C27 C34 119.4(5)
C31 C28 C42 120.0(5)
O4 C29 C6 108.0(3)
O3 C30 C3 111.9(3)
O3 C30 C6 109.4(3)
C3 C30 C6 113.8(3)
C33 C31 C28 120.9(4)
C35 C32 C33 120.4(5)
C31 C33 C9 122.6(4)
C31 C33 C32 118.9(4)
C32 C33 C9 118.5(4)
C27 C34 C36 120.4(5)
C32 C35 C42 120.7(5)
C34 C36 C5 120.3(5)
C11 C37 C20 120.6(4)
C11 C37 C1A 118.2(4)
C20 C37 C1A 121.2(4)
C22 C40 C18 116.4(4)
C23 C41 C8 115.9(3)
C35 C42 C28 119.2(5)
C14 C43 C5 120.9(4)
O7 N1 O8 124.4(4)
O7 N1 C22 117.9(4)
O8 N1 C22 117.7(4)
C20 C18 N10 118.6(4)
C20 C18 C40 123.5(4)
C40 C18 N10 117.9(4)
O9 N3 C16 117.0(4)
O10 N3 O9 124.2(4)
O10 N3 C16 118.6(4)
O1 C1A C37 111.2(4)
O13 C1A O1 126.2(4)
O13 C1A C37 122.6(4)
C10 C4 C13 120.4(4)
C10 C4 C12 118.7(4)
C12 C4 C13 120.8(4)
C4 C10 C1C 120.3(5)
C19 C12 C4 120.7(5)
C12 C19 C1B 120.7(5)
C19 C1B C1C 119.4(5)
C1B C1C C10 120.2(5)

loop_
_geom_bond_atom_site_label_1
_geom_bond_atom_site_label_2
_geom_bond_distance
O1 C17 1.472(5)
O1 C1A 1.326(5)
O2 C1 1.345(5)
O2 C23 1.475(5)
O3 C25 1.430(5)
O3 C30 1.442(5)
O4 C13 1.429(5)
O4 C29 1.430(5)
C1 O5 1.207(5)
C1 C26 1.495(6)
O6 C3 1.432(5)
O6 C9 1.439(5)
O7 N1 1.218(5)
C7 C16 1.381(6)
C7 C21 1.385(6)
C3 C23 1.525(5)
C3 C30 1.540(6)
O8 N1 1.227(5)
O9 N3 1.231(5)
O10 N3 1.227(5)
C11 C22 1.391(6)
C11 C37 1.389(6)
C5 C25 1.512(6)
C5 C36 1.401(7)
C5 C43 1.383(6)
C6 C17 1.529(6)
C6 C29 1.518(6)
C6 C30 1.541(6)
C8 C17 1.516(6)
C8 C41 1.535(6)
C9 C33 1.510(6)
O11 N10 1.227(5)
N10 O12 1.222(5)
N10 C18 1.475(6)
C13 C4 1.507(6)
C14 C27 1.380(7)
C14 C43 1.382(6)
C15 C16 1.378(6)
C15 C26 1.394(6)
C16 N3 1.476(6)
O16 N17 1.224(5)
N17 O18 1.229(5)
N17 C21 1.468(6)
C20 C37 1.397(6)
C20 C18 1.376(6)
C21 C24 1.400(6)
C22 C40 1.378(6)
C22 N1 1.472(6)
C23 C41 1.515(6)
C24 C26 1.379(6)
C27 C34 1.384(8)
C28 C31 1.388(6)
C28 C42 1.395(7)
C31 C33 1.385(6)
C32 C33 1.396(6)
C32 C35 1.384(7)
C34 C36 1.386(7)
C35 C42 1.386(7)
C37 C1A 1.496(6)
C40 C18 1.381(6)
O13 C1A 1.213(5)
C4 C10 1.385(7)
C4 C12 1.397(6)
C10 C1C 1.394(7)
C12 C19 1.376(7)
C19 C1B 1.376(8)
C1B C1C 1.388(8)
